data_4329143
loop_
_publ_author_name
'Sean K. Liew'
'S. M. Ibrahim Al-Rafia'
'James T. Goettel'
'Paul A. Lummis'
'Sean M. McDonald'
'Leah J. Miedema'
'Michael J. Ferguson'
'Robert McDonald'
'Eric Rivard'

_publ_contact_author_address
;
Department of Chemistry
University of Alberta
Edmonton
AB T6G 2G2
CANADA
;
_publ_contact_author_email ERIVARD@UALBERTA.CA
_publ_contact_author_name 'E. Rivard'
_publ_section_title
;
 Expanding the Steric Coverage Offered by Bis(amidosilyl) Chelates:
 Isolation of Low-Coordinate N-Heterocyclic Germylene Complexes
;
_journal_name_full 'Inorganic Chemistry'
_journal_page_first 5471
_journal_page_last 5480
_journal_paper_doi 10.1021/ic300495k
_journal_volume 51
_journal_year 2012
_chemical_formula_moiety 'C28 H46 N2 Si2 Sn'
_chemical_formula_sum 'C28 H46 N2 Si2 Sn'
_chemical_formula_weight 585.54
_chemical_name_common 3
_chemical_name_systematic
; 
 ? 
;
_space_group_IT_number 2
_symmetry_cell_setting triclinic
_symmetry_space_group_name_Hall '-P 1'
_symmetry_space_group_name_H-M 'P -1'
_atom_sites_solution_hydrogens geom
_atom_sites_solution_primary direct
_atom_sites_solution_secondary difmap
_audit_creation_method SHELXL-97
_cell_angle_alpha 76.6557(5)
_cell_angle_beta 86.6259(5)
_cell_angle_gamma 66.6516(5)
_cell_formula_units_Z 2
_cell_length_a 9.1347(5)
_cell_length_b 10.0168(5)
_cell_length_c 19.1344(10)
_cell_measurement_reflns_used 9925
_cell_measurement_temperature 173(2)
_cell_measurement_theta_max 27.54
_cell_measurement_theta_min 2.27
_cell_volume 1562.99(14)
_computing_cell_refinement 'Bruker SAINT'
_computing_data_collection 'Bruker APEX2'
_computing_data_reduction 'Bruker SAINT'
_computing_molecular_graphics 'Bruker SHELXTL'
_computing_publication_material 'Bruker SHELXTL'
_computing_structure_refinement 'SHELXL-97 (Sheldrick, 2008)'
_computing_structure_solution 'SHELXS-97 (Sheldrick, 2008)'
_diffrn_ambient_temperature 173(2)
_diffrn_measured_fraction_theta_full 0.993
_diffrn_measured_fraction_theta_max 0.993
_diffrn_measurement_device_type 'Bruker APEX-II CCD'
_diffrn_measurement_method '\w scans'
_diffrn_radiation_monochromator graphite
_diffrn_radiation_source 'fine-focus sealed tube'
_diffrn_radiation_type MoK\a
_diffrn_radiation_wavelength 0.71073
_diffrn_reflns_av_R_equivalents 0.0072
_diffrn_reflns_av_sigmaI/netI 0.0105
_diffrn_reflns_limit_h_max 11
_diffrn_reflns_limit_h_min -11
_diffrn_reflns_limit_k_max 13
_diffrn_reflns_limit_k_min -12
_diffrn_reflns_limit_l_max 24
_diffrn_reflns_limit_l_min -24
_diffrn_reflns_number 14072
_diffrn_reflns_theta_full 27.55
_diffrn_reflns_theta_max 27.55
_diffrn_reflns_theta_min 1.09
_exptl_absorpt_coefficient_mu 0.911
_exptl_absorpt_correction_T_max 0.8233
_exptl_absorpt_correction_T_min 0.5928
_exptl_absorpt_correction_type numerical
_exptl_absorpt_process_details 'SADABS (Sheldrick, 2008)'
_exptl_crystal_colour yellow
_exptl_crystal_density_diffrn 1.244
_exptl_crystal_description block
_exptl_crystal_F_000 612
_exptl_crystal_size_max 0.64
_exptl_crystal_size_mid 0.53
_exptl_crystal_size_min 0.22
_refine_diff_density_max 0.531
_refine_diff_density_min -0.332
_refine_diff_density_rms 0.051
_refine_ls_extinction_method none
_refine_ls_goodness_of_fit_ref 1.129
_refine_ls_hydrogen_treatment constr
_refine_ls_matrix_type full
_refine_ls_number_parameters 302
_refine_ls_number_reflns 7151
_refine_ls_number_restraints 0
_refine_ls_restrained_S_all 1.129
_refine_ls_R_factor_all 0.0199
_refine_ls_R_factor_gt 0.0186
_refine_ls_shift/su_max 0.002
_refine_ls_shift/su_mean 0.000
_refine_ls_structure_factor_coef Fsqd
_refine_ls_weighting_details 'calc w=1/[\s^2^(Fo^2^)+(0.0336P)^2^+0.3349P] where P=(Fo^2^+2Fc^2^)/3'
_refine_ls_weighting_scheme calc
_refine_ls_wR_factor_gt 0.0527
_refine_ls_wR_factor_ref 0.0586
_reflns_number_gt 6802
_reflns_number_total 7151
_reflns_threshold_expression I>2\s(I)
_cod_data_source_file ic300495k_si_001_2.cif
_cod_data_source_block riv1086
_cod_database_code 4329143

loop_
_symmetry_equiv_pos_as_xyz
'x, y, z'
'-x, -y, -z'

loop_
_atom_site_label
_atom_site_type_symbol
_atom_site_fract_x
_atom_site_fract_y
_atom_site_fract_z
_atom_site_U_iso_or_equiv
_atom_site_adp_type
_atom_site_occupancy
_atom_site_symmetry_multiplicity
_atom_site_calc_flag
_atom_site_refinement_flags
Sn Sn 0.500396(11) 0.465285(11) 0.196917(4) 0.03508(4) Uani 1 1 d .
Si1 Si 0.19222(4) 0.37133(4) 0.24289(2) 0.02945(8) Uani 1 1 d .
Si2 Si 0.30821(5) 0.38975(6) 0.34341(2) 0.04092(10) Uani 1 1 d .
N1 N 0.28849(13) 0.45274(12) 0.17540(6) 0.0276(2) Uani 1 1 d .
N2 N 0.48315(14) 0.40454(14) 0.30681(6) 0.0330(2) Uani 1 1 d .
C1 C 0.2389(3) 0.1714(2) 0.24338(12) 0.0586(5) Uani 1 1 d .
H1A H 0.1931 0.1660 0.1996 0.070 Uiso 1 1 calc R
H1B H 0.1931 0.1276 0.2855 0.070 Uiso 1 1 calc R
H1C H 0.3548 0.1160 0.2453 0.070 Uiso 1 1 calc R
C2 C -0.03016(18) 0.4690(2) 0.23437(9) 0.0435(3) Uani 1 1 d .
H2A H -0.0661 0.4801 0.1853 0.052 Uiso 1 1 calc R
H2B H -0.0625 0.5678 0.2449 0.052 Uiso 1 1 calc R
H2C H -0.0784 0.4103 0.2685 0.052 Uiso 1 1 calc R
C3 C 0.3536(3) 0.2234(3) 0.42033(11) 0.0828(9) Uani 1 1 d .
H3A H 0.4263 0.2256 0.4553 0.099 Uiso 1 1 calc R
H3B H 0.4038 0.1319 0.4024 0.099 Uiso 1 1 calc R
H3C H 0.2543 0.2256 0.4435 0.099 Uiso 1 1 calc R
C4 C 0.1754(3) 0.5572(3) 0.37725(13) 0.0727(7) Uani 1 1 d .
H4A H 0.2310 0.5681 0.4165 0.087 Uiso 1 1 calc R
H4B H 0.0777 0.5446 0.3949 0.087 Uiso 1 1 calc R
H4C H 0.1479 0.6466 0.3381 0.087 Uiso 1 1 calc R
C11 C 0.22859(15) 0.50768(14) 0.10213(7) 0.0259(2) Uani 1 1 d .
C12 C 0.11812(16) 0.65728(14) 0.07999(7) 0.0300(3) Uani 1 1 d .
C13 C 0.06262(17) 0.71059(16) 0.00857(8) 0.0354(3) Uani 1 1 d .
H13 H -0.0106 0.8113 -0.0068 0.042 Uiso 1 1 calc R
C14 C 0.11110(18) 0.62103(18) -0.04048(8) 0.0376(3) Uani 1 1 d .
H14 H 0.0702 0.6593 -0.0887 0.045 Uiso 1 1 calc R
C15 C 0.21968(17) 0.47532(17) -0.01875(8) 0.0347(3) Uani 1 1 d .
H15 H 0.2532 0.4138 -0.0525 0.042 Uiso 1 1 calc R
C16 C 0.28119(15) 0.41668(14) 0.05189(7) 0.0283(2) Uani 1 1 d .
C17 C 0.0638(2) 0.76104(16) 0.13164(8) 0.0403(3) Uani 1 1 d .
H17 H 0.0856 0.6974 0.1816 0.048 Uiso 1 1 calc R
C18 C 0.1605(3) 0.8581(2) 0.12309(12) 0.0663(6) Uani 1 1 d .
H18A H 0.1321 0.9161 0.1603 0.080 Uiso 1 1 calc R
H18B H 0.1367 0.9263 0.0755 0.080 Uiso 1 1 calc R
H18C H 0.2746 0.7941 0.1280 0.080 Uiso 1 1 calc R
C19 C -0.1155(3) 0.8571(2) 0.12332(12) 0.0694(6) Uani 1 1 d .
H19A H -0.1451 0.9222 0.1574 0.083 Uiso 1 1 calc R
H19B H -0.1748 0.7922 0.1331 0.083 Uiso 1 1 calc R
H19C H -0.1415 0.9182 0.0742 0.083 Uiso 1 1 calc R
C20 C 0.40949(17) 0.25946(15) 0.07120(9) 0.0358(3) Uani 1 1 d .
H20 H 0.4353 0.2344 0.1239 0.043 Uiso 1 1 calc R
C21 C 0.5609(2) 0.2544(2) 0.03134(14) 0.0665(6) Uani 1 1 d .
H21A H 0.6394 0.1510 0.0399 0.080 Uiso 1 1 calc R
H21B H 0.6053 0.3156 0.0489 0.080 Uiso 1 1 calc R
H21C H 0.5351 0.2933 -0.0203 0.080 Uiso 1 1 calc R
C22 C 0.3565(2) 0.14191(19) 0.05563(12) 0.0545(4) Uani 1 1 d .
H22A H 0.4432 0.0430 0.0695 0.065 Uiso 1 1 calc R
H22B H 0.3301 0.1643 0.0042 0.065 Uiso 1 1 calc R
H22C H 0.2623 0.1431 0.0832 0.065 Uiso 1 1 calc R
C31 C 0.61382(16) 0.38689(16) 0.35128(7) 0.0303(3) Uani 1 1 d .
C32 C 0.62137(17) 0.51149(17) 0.37112(8) 0.0355(3) Uani 1 1 d .
C33 C 0.7502(2) 0.4895(2) 0.41451(9) 0.0426(3) Uani 1 1 d .
H33 H 0.7555 0.5727 0.4284 0.051 Uiso 1 1 calc R
C34 C 0.8698(2) 0.3505(2) 0.43765(9) 0.0448(4) Uani 1 1 d .
H34 H 0.9557 0.3380 0.4676 0.054 Uiso 1 1 calc R
C35 C 0.86378(18) 0.22941(18) 0.41696(8) 0.0403(3) Uani 1 1 d .
H35 H 0.9473 0.1339 0.4324 0.048 Uiso 1 1 calc R
C36 C 0.73767(17) 0.24430(16) 0.37386(7) 0.0336(3) Uani 1 1 d .
C37 C 0.4976(2) 0.66879(18) 0.34383(10) 0.0469(4) Uani 1 1 d .
H37 H 0.4051 0.6605 0.3225 0.056 Uiso 1 1 calc R
C38 C 0.4349(3) 0.7545(3) 0.40302(14) 0.0673(6) Uani 1 1 d .
H38A H 0.3723 0.7088 0.4357 0.081 Uiso 1 1 calc R
H38B H 0.3673 0.8586 0.3815 0.081 Uiso 1 1 calc R
H38C H 0.5250 0.7510 0.4299 0.081 Uiso 1 1 calc R
C39 C 0.5673(3) 0.7553(2) 0.28351(13) 0.0633(5) Uani 1 1 d .
H39A H 0.6085 0.6979 0.2464 0.076 Uiso 1 1 calc R
H39B H 0.6542 0.7706 0.3035 0.076 Uiso 1 1 calc R
H39C H 0.4835 0.8523 0.2622 0.076 Uiso 1 1 calc R
C40 C 0.7394(2) 0.10874(18) 0.35045(9) 0.0442(3) Uani 1 1 d .
H40 H 0.6288 0.1322 0.3333 0.053 Uiso 1 1 calc R
C41 C 0.8491(3) 0.0779(3) 0.28769(13) 0.0708(6) Uani 1 1 d .
H41A H 0.8104 0.1641 0.2469 0.085 Uiso 1 1 calc R
H41B H 0.8497 -0.0105 0.2737 0.085 Uiso 1 1 calc R
H41C H 0.9576 0.0601 0.3022 0.085 Uiso 1 1 calc R
C42 C 0.7877(3) -0.0313(2) 0.41186(13) 0.0696(6) Uani 1 1 d .
H42A H 0.7171 -0.0102 0.4520 0.084 Uiso 1 1 calc R
H42B H 0.8982 -0.0604 0.4279 0.084 Uiso 1 1 calc R
H42C H 0.7786 -0.1129 0.3949 0.084 Uiso 1 1 calc R

loop_
_atom_site_aniso_label
_atom_site_aniso_U_11
_atom_site_aniso_U_22
_atom_site_aniso_U_33
_atom_site_aniso_U_23
_atom_site_aniso_U_13
_atom_site_aniso_U_12
Sn 0.03303(6) 0.05298(7) 0.02300(6) 0.00002(4) -0.00166(4) -0.02523(5)
Si1 0.02753(17) 0.03343(17) 0.02734(17) -0.00139(13) -0.00145(13) -0.01466(14)
Si2 0.0354(2) 0.0695(3) 0.02265(18) -0.00128(17) -0.00081(15) -0.0303(2)
N1 0.0278(5) 0.0306(5) 0.0235(5) -0.0014(4) -0.0030(4) -0.0126(4)
N2 0.0298(6) 0.0474(6) 0.0236(5) -0.0010(5) -0.0037(4) -0.0204(5)
C1 0.0708(13) 0.0405(8) 0.0685(12) -0.0082(8) 0.0192(10) -0.0308(9)
C2 0.0295(7) 0.0596(9) 0.0400(8) -0.0052(7) -0.0013(6) -0.0190(7)
C3 0.0568(12) 0.138(2) 0.0412(10) 0.0375(12) -0.0124(9) -0.0557(14)
C4 0.0563(12) 0.130(2) 0.0675(13) -0.0605(14) 0.0300(10) -0.0570(13)
C11 0.0250(6) 0.0282(6) 0.0244(6) -0.0027(4) -0.0019(4) -0.0117(5)
C12 0.0301(6) 0.0285(6) 0.0288(6) -0.0042(5) -0.0009(5) -0.0100(5)
C13 0.0323(7) 0.0337(6) 0.0319(7) 0.0009(5) -0.0052(5) -0.0081(5)
C14 0.0358(7) 0.0487(8) 0.0252(6) -0.0016(6) -0.0064(5) -0.0161(6)
C15 0.0344(7) 0.0436(7) 0.0293(7) -0.0128(6) 0.0014(5) -0.0164(6)
C16 0.0248(6) 0.0304(6) 0.0305(6) -0.0068(5) 0.0007(5) -0.0117(5)
C17 0.0491(9) 0.0297(6) 0.0359(7) -0.0088(5) -0.0013(6) -0.0078(6)
C18 0.1051(18) 0.0452(9) 0.0628(12) -0.0208(9) 0.0105(12) -0.0406(11)
C19 0.0624(12) 0.0576(11) 0.0577(12) -0.0247(9) -0.0036(9) 0.0151(9)
C20 0.0302(7) 0.0308(6) 0.0435(8) -0.0100(6) 0.0007(6) -0.0079(5)
C21 0.0330(9) 0.0507(10) 0.0959(17) -0.0047(10) 0.0146(9) -0.0041(7)
C22 0.0565(11) 0.0363(8) 0.0716(12) -0.0211(8) -0.0039(9) -0.0136(7)
C31 0.0288(6) 0.0424(7) 0.0218(6) -0.0027(5) -0.0011(5) -0.0184(5)
C32 0.0334(7) 0.0437(7) 0.0316(7) -0.0083(6) 0.0025(5) -0.0179(6)
C33 0.0441(8) 0.0567(9) 0.0395(8) -0.0180(7) 0.0016(6) -0.0288(7)
C34 0.0367(8) 0.0692(10) 0.0342(8) -0.0100(7) -0.0065(6) -0.0268(8)
C35 0.0344(7) 0.0491(8) 0.0324(7) 0.0000(6) -0.0068(6) -0.0152(6)
C36 0.0355(7) 0.0402(7) 0.0262(6) -0.0012(5) -0.0015(5) -0.0190(6)
C37 0.0418(9) 0.0411(8) 0.0563(10) -0.0135(7) 0.0048(7) -0.0137(7)
C38 0.0602(12) 0.0625(12) 0.0838(15) -0.0372(11) 0.0167(11) -0.0195(10)
C39 0.0650(13) 0.0392(9) 0.0741(14) -0.0023(8) 0.0091(10) -0.0151(8)
C40 0.0517(9) 0.0398(7) 0.0432(8) -0.0037(6) -0.0041(7) -0.0225(7)
C41 0.0931(17) 0.0674(13) 0.0684(14) -0.0348(11) 0.0225(12) -0.0408(12)
C42 0.0904(16) 0.0448(10) 0.0698(14) 0.0081(9) -0.0142(12) -0.0319(10)

loop_
_atom_type_symbol
_atom_type_description
_atom_type_scat_dispersion_real
_atom_type_scat_dispersion_imag
_atom_type_scat_source
C C 0.0033 0.0016 'International Tables Vol C Tables 4.2.6.8 and 6.1.1.4'
H H 0.0000 0.0000 'International Tables Vol C Tables 4.2.6.8 and 6.1.1.4'
N N 0.0061 0.0033 'International Tables Vol C Tables 4.2.6.8 and 6.1.1.4'
Si Si 0.0817 0.0704 'International Tables Vol C Tables 4.2.6.8 and 6.1.1.4'
Sn Sn -0.6537 1.4246 'International Tables Vol C Tables 4.2.6.8 and 6.1.1.4'

loop_
_geom_angle_atom_site_label_1
_geom_angle_atom_site_label_2
_geom_angle_atom_site_label_3
_geom_angle
N1 Sn N2 93.35(4)
N1 Si1 C2 112.85(7)
N1 Si1 C1 112.72(7)
C2 Si1 C1 106.19(9)
N1 Si1 Si2 99.47(4)
C2 Si1 Si2 114.94(6)
C1 Si1 Si2 110.83(8)
N2 Si2 C4 113.18(8)
N2 Si2 C3 111.54(8)
C4 Si2 C3 107.21(13)
N2 Si2 Si1 100.24(4)
C4 Si2 Si1 111.00(8)
C3 Si2 Si1 113.74(9)
C11 N1 Si1 122.10(9)
C11 N1 Sn 116.79(8)
Si1 N1 Sn 121.05(6)
C31 N2 Si2 121.93(9)
C31 N2 Sn 117.44(8)
Si2 N2 Sn 120.45(6)
C16 C11 C12 119.80(11)
C16 C11 N1 121.22(11)
C12 C11 N1 118.96(11)
C13 C12 C11 118.66(12)
C13 C12 C17 119.83(12)
C11 C12 C17 121.47(12)
C14 C13 C12 121.77(13)
C13 C14 C15 119.37(13)
C14 C15 C16 121.30(13)
C15 C16 C11 119.06(12)
C15 C16 C20 118.85(12)
C11 C16 C20 122.01(12)
C12 C17 C18 110.67(14)
C12 C17 C19 112.27(14)
C18 C17 C19 111.13(17)
C16 C20 C21 109.70(13)
C16 C20 C22 113.02(13)
C21 C20 C22 110.26(15)
C32 C31 C36 119.83(12)
C32 C31 N2 120.50(12)
C36 C31 N2 119.65(12)
C33 C32 C31 118.71(14)
C33 C32 C37 119.34(14)
C31 C32 C37 121.88(13)
C34 C33 C32 121.70(15)
C33 C34 C35 119.46(14)
C34 C35 C36 121.45(15)
C35 C36 C31 118.82(13)
C35 C36 C40 119.43(14)
C31 C36 C40 121.72(13)
C32 C37 C38 113.27(16)
C32 C37 C39 109.71(14)
C38 C37 C39 110.63(16)
C36 C40 C41 110.57(14)
C36 C40 C42 112.88(15)
C41 C40 C42 110.09(18)

loop_
_geom_bond_atom_site_label_1
_geom_bond_atom_site_label_2
_geom_bond_distance
Sn N1 2.0597(11)
Sn N2 2.0646(11)
Si1 N1 1.7477(11)
Si1 C2 1.8710(16)
Si1 C1 1.8728(18)
Si1 Si2 2.3269(5)
Si2 N2 1.7533(12)
Si2 C4 1.871(2)
Si2 C3 1.873(2)
N1 C11 1.4364(15)
N2 C31 1.4363(16)
C11 C16 1.4104(18)
C11 C12 1.4149(17)
C12 C13 1.3927(19)
C12 C17 1.5203(19)
C13 C14 1.381(2)
C14 C15 1.381(2)
C15 C16 1.3959(19)
C16 C20 1.5197(18)
C17 C18 1.531(3)
C17 C19 1.531(2)
C20 C21 1.528(2)
C20 C22 1.530(2)
C31 C32 1.413(2)
C31 C36 1.414(2)
C32 C33 1.396(2)
C32 C37 1.520(2)
C33 C34 1.376(3)
C34 C35 1.382(2)
C35 C36 1.396(2)
C36 C40 1.519(2)
C37 C38 1.526(3)
C37 C39 1.542(3)
C40 C41 1.525(3)
C40 C42 1.534(2)

loop_
_geom_torsion_atom_site_label_1
_geom_torsion_atom_site_label_2
_geom_torsion_atom_site_label_3
_geom_torsion_atom_site_label_4
_geom_torsion
N1 Si1 Si2 N2 -22.17(6)
C2 Si1 Si2 N2 -142.94(7)
C1 Si1 Si2 N2 96.67(8)
N1 Si1 Si2 C4 97.68(9)
C2 Si1 Si2 C4 -23.09(10)
C1 Si1 Si2 C4 -143.48(11)
N1 Si1 Si2 C3 -141.32(10)
C2 Si1 Si2 C3 97.90(11)
C1 Si1 Si2 C3 -22.48(11)
C2 Si1 N1 C11 -39.73(12)
C1 Si1 N1 C11 80.56(13)
Si2 Si1 N1 C11 -162.01(9)
C2 Si1 N1 Sn 143.14(8)
C1 Si1 N1 Sn -96.56(10)
Si2 Si1 N1 Sn 20.86(7)
N2 Sn N1 C11 171.19(9)
N2 Sn N1 Si1 -11.54(7)
C4 Si2 N2 C31 75.31(15)
C3 Si2 N2 C31 -45.68(16)
Si1 Si2 N2 C31 -166.43(10)
C4 Si2 N2 Sn -99.71(11)
C3 Si2 N2 Sn 139.30(12)
Si1 Si2 N2 Sn 18.55(8)
N1 Sn N2 C31 176.59(10)
N1 Sn N2 Si2 -8.17(8)
Si1 N1 C11 C16 -92.69(14)
Sn N1 C11 C16 84.55(13)
Si1 N1 C11 C12 89.06(13)
Sn N1 C11 C12 -93.70(12)
C16 C11 C12 C13 0.6(2)
N1 C11 C12 C13 178.91(12)
C16 C11 C12 C17 -177.37(13)
N1 C11 C12 C17 0.90(19)
C11 C12 C13 C14 0.8(2)
C17 C12 C13 C14 178.81(14)
C12 C13 C14 C15 -1.2(2)
C13 C14 C15 C16 0.1(2)
C14 C15 C16 C11 1.2(2)
C14 C15 C16 C20 -175.45(14)
C12 C11 C16 C15 -1.61(19)
N1 C11 C16 C15 -179.85(12)
C12 C11 C16 C20 174.98(12)
N1 C11 C16 C20 -3.26(19)
C13 C12 C17 C18 -81.09(19)
C11 C12 C17 C18 96.89(18)
C13 C12 C17 C19 43.7(2)
C11 C12 C17 C19 -138.30(16)
C15 C16 C20 C21 65.42(19)
C11 C16 C20 C21 -111.18(17)
C15 C16 C20 C22 -58.07(19)
C11 C16 C20 C22 125.33(16)
Si2 N2 C31 C32 -90.09(14)
Sn N2 C31 C32 85.07(14)
Si2 N2 C31 C36 91.46(15)
Sn N2 C31 C36 -93.37(13)
C36 C31 C32 C33 -1.7(2)
N2 C31 C32 C33 179.89(13)
C36 C31 C32 C37 175.52(14)
N2 C31 C32 C37 -2.9(2)
C31 C32 C33 C34 0.6(2)
C37 C32 C33 C34 -176.67(16)
C32 C33 C34 C35 0.7(3)
C33 C34 C35 C36 -1.0(2)
C34 C35 C36 C31 -0.1(2)
C34 C35 C36 C40 177.91(15)
C32 C31 C36 C35 1.4(2)
N2 C31 C36 C35 179.89(13)
C32 C31 C36 C40 -176.54(13)
N2 C31 C36 C40 1.9(2)
C33 C32 C37 C38 -49.9(2)
C31 C32 C37 C38 132.89(17)
C33 C32 C37 C39 74.2(2)
C31 C32 C37 C39 -102.96(18)
C35 C36 C40 C41 -79.2(2)
C31 C36 C40 C41 98.80(19)
C35 C36 C40 C42 44.7(2)
C31 C36 C40 C42 -137.38(17)
